data_1511667
loop_
_publ_author_name
'Kuz'ma, Yu.B.'
'Chaban, N.F.'
'Bruskov, V.A.'
'Aksel'rud, L.G.'

_publ_section_title
;
 Crystal structure of the new boride Er3 Cr B7.
;
_journal_name_full Kristallografiya
_journal_page_first 187
_journal_page_last 189
_journal_volume 30
_journal_year 1985
_chemical_formula_sum 'B7 Cr Er3'
_chemical_name_systematic 'Er3 Cr B7'
_space_group_IT_number 63
_symmetry_space_group_name_Hall '-C 2c 2'
_symmetry_space_group_name_H-M 'C m c m'
_cell_angle_alpha 90
_cell_angle_beta 90
_cell_angle_gamma 90
_cell_formula_units_Z 4
_cell_length_a 3.4201
_cell_length_b 15.678
_cell_length_c 9.307
_cell_volume 499.044
_citation_journal_id_ASTM KRISAJ
_cod_data_source_file boron4-x_325.cif
_cod_data_source_block B7Cr1Er3
_cod_original_cell_volume 499.0444
_cod_original_formula_sum 'B7 Cr1 Er3'
_cod_database_code 1511667

loop_
_symmetry_equiv_pos_as_xyz
x,y,z
-x,-y,z+1/2
x,-y,-z
-x,y,-z+1/2
-x,-y,-z
x,y,-z-1/2
-x,y,z
x,-y,z-1/2
x+1/2,y+1/2,z
-x+1/2,-y+1/2,z+1/2
x+1/2,-y+1/2,-z
-x+1/2,y+1/2,-z+1/2
-x+1/2,-y+1/2,-z
x+1/2,y+1/2,-z-1/2
-x+1/2,y+1/2,z
x+1/2,-y+1/2,z-1/2

loop_
_atom_site_label
_atom_site_type_symbol
_atom_site_fract_x
_atom_site_fract_y
_atom_site_fract_z
_atom_site_occupancy
_atom_site_U_iso_or_equiv
Cr1 Cr 0 0.9462 0.25 1 0.0
B4 B 0 0.544 0.25 1 0.0
B1 B 0 0.274 0.023 1 0.0
B3 B 0 0.481 0.408 1 0.0
Er2 Er 0 0.7572 0.25 1 0.0
B2 B 0 0.367 0.352 1 0.0
Er1 Er 0 0.1056 0.0597 1 0.0
